data_7026801
loop_
_publ_author_name
'Anisimova, Tatyana B.'
'Bokach, Nadezhda A.'
'Luzyanin, Konstantin V.'
'Haukka, Matti'
'Kukushkin, Vadim Yu'

_publ_section_title
;
 Push-pull nitrile ligands exhibit specific hydration patterns.
;
_journal_issue 44
_journal_name_full 'Dalton transactions (Cambridge, England : 2003)'
_journal_page_first 10790
_journal_page_last 10798
_journal_paper_doi 10.1039/c0dt00711k
_journal_volume 39
_journal_year 2010
_chemical_formula_moiety 'C12 H28 N8 O2 Pt, 2(C2 H6 Cl3 O Pt S), 2(H2 O)'
_chemical_formula_sum 'C16 H44 Cl6 N8 O6 Pt3 S2'
_chemical_formula_weight 1306.68
_chemical_name_systematic
;
?
;
_space_group_IT_number 14
_symmetry_cell_setting monoclinic
_symmetry_space_group_name_Hall '-P 2yn'
_symmetry_space_group_name_H-M 'P 1 21/n 1'
_atom_sites_solution_hydrogens mixed
_atom_sites_solution_primary direct
_atom_sites_solution_secondary difmap
_audit_creation_method SHELXL-97
_cell_angle_alpha 90.00
_cell_angle_beta 103.3670(10)
_cell_angle_gamma 90.00
_cell_formula_units_Z 2
_cell_length_a 6.49360(10)
_cell_length_b 25.2769(4)
_cell_length_c 11.1728(2)
_cell_measurement_reflns_used 6467
_cell_measurement_temperature 120(2)
_cell_measurement_theta_max 27.48
_cell_measurement_theta_min 1.00
_cell_volume 1784.20(5)
_computing_cell_refinement 'Denzo/Scalepack (Otwinowski & Minor, 1997)'
_computing_data_collection 'Collect (Bruker AXS BV, 1997-2004)'
_computing_data_reduction 'Denzo/Scalepack (Otwinowski & Minor, 1997)'
_computing_molecular_graphics 'Diamond v.3.1d (Brandenburg, 2006)'
_computing_publication_material 'SHELXL-97 (Sheldrick, 1997)'
_computing_structure_refinement 'SHELXL-97 (Sheldrick, 1997)'
_computing_structure_solution 'SIR2004 (Burla et al., 2005)'
_diffrn_ambient_temperature 120(2)
_diffrn_detector_area_resol_mean 9
_diffrn_measured_fraction_theta_full 0.996
_diffrn_measured_fraction_theta_max 0.996
_diffrn_measurement_device '95mm CCD camera on \k-goniostat'
_diffrn_measurement_device_type 'Nonius KappaCCD'
_diffrn_measurement_method '\f scans and \w scans with \k offset'
_diffrn_radiation_monochromator 'horizontally mounted graphite crystal'
_diffrn_radiation_source 'fine-focus sealed tube'
_diffrn_radiation_type MoK\a
_diffrn_radiation_wavelength 0.71073
_diffrn_reflns_av_R_equivalents 0.0433
_diffrn_reflns_av_sigmaI/netI 0.0386
_diffrn_reflns_limit_h_max 8
_diffrn_reflns_limit_h_min -8
_diffrn_reflns_limit_k_max 34
_diffrn_reflns_limit_k_min -34
_diffrn_reflns_limit_l_max 15
_diffrn_reflns_limit_l_min -12
_diffrn_reflns_number 24291
_diffrn_reflns_theta_full 29.29
_diffrn_reflns_theta_max 29.29
_diffrn_reflns_theta_min 3.22
_exptl_absorpt_coefficient_mu 12.341
_exptl_absorpt_correction_T_max 0.4233
_exptl_absorpt_correction_T_min 0.1753
_exptl_absorpt_correction_type multi-scan
_exptl_absorpt_process_details 'SADABS v.2.10 (Sheldrick, 2003)'
_exptl_crystal_colour yellow
_exptl_crystal_density_diffrn 2.432
_exptl_crystal_density_method 'not measured'
_exptl_crystal_description block
_exptl_crystal_F_000 1224
_exptl_crystal_size_max 0.20
_exptl_crystal_size_mid 0.12
_exptl_crystal_size_min 0.07
_refine_diff_density_max 1.918
_refine_diff_density_min -1.552
_refine_diff_density_rms 0.264
_refine_ls_extinction_method none
_refine_ls_goodness_of_fit_ref 1.093
_refine_ls_hydrogen_treatment constr
_refine_ls_matrix_type full
_refine_ls_number_parameters 194
_refine_ls_number_reflns 4844
_refine_ls_number_restraints 0
_refine_ls_restrained_S_all 1.093
_refine_ls_R_factor_all 0.0418
_refine_ls_R_factor_gt 0.0303
_refine_ls_shift/su_max 0.000
_refine_ls_shift/su_mean 0.000
_refine_ls_structure_factor_coef Fsqd
_refine_ls_weighting_details 'calc w=1/[\s^2^(Fo^2^)+(0.0105P)^2^+6.9810P] where P=(Fo^2^+2Fc^2^)/3'
_refine_ls_weighting_scheme calc
_refine_ls_wR_factor_gt 0.0535
_refine_ls_wR_factor_ref 0.0563
_reflns_number_gt 4190
_reflns_number_total 4844
_reflns_threshold_expression >2sigma(I)
_cod_data_source_file c0dt00711k.txt
_cod_data_source_block 4_[PtCl3(Me2SO)]2_(H2O)2
_cod_original_sg_symbol_H-M 'P 21/n'
_cod_database_code 7026801

loop_
_symmetry_equiv_pos_as_xyz
'x, y, z'
'-x+1/2, y+1/2, -z+1/2'
'-x, -y, -z'
'x-1/2, -y-1/2, z-1/2'

loop_
_atom_site_label
_atom_site_type_symbol
_atom_site_fract_x
_atom_site_fract_y
_atom_site_fract_z
_atom_site_U_iso_or_equiv
_atom_site_adp_type
_atom_site_occupancy
_atom_site_symmetry_multiplicity
_atom_site_calc_flag
_atom_site_refinement_flags
Pt1 Pt 0.0000 0.0000 0.0000 0.01853(6) Uani 1 2 d S
Pt2 Pt 0.17064(3) 0.162938(6) 0.458681(16) 0.01868(5) Uani 1 1 d .
Cl1 Cl -0.0166(2) 0.10431(5) 0.55186(12) 0.0360(3) Uani 1 1 d .
Cl2 Cl 0.1961(2) 0.09860(5) 0.31638(12) 0.0335(3) Uani 1 1 d .
Cl3 Cl 0.1518(2) 0.22286(5) 0.60990(12) 0.0332(3) Uani 1 1 d .
S1 S 0.33793(18) 0.21865(4) 0.36472(11) 0.0204(2) Uani 1 1 d .
O1 O 0.4831(5) 0.04262(13) 0.1218(3) 0.0272(7) Uani 1 1 d .
O2 O 0.3677(6) 0.27325(13) 0.4113(3) 0.0339(9) Uani 1 1 d .
O3 O 0.1221(6) -0.12936(13) 0.1991(3) 0.0345(9) Uani 1 1 d .
H3O H 0.1353 -0.1629 0.1835 0.052 Uiso 1 1 d R
H3P H 0.0523 -0.1281 0.2590 0.052 Uiso 1 1 d R
N1 N 0.2367(6) -0.02298(16) 0.1371(4) 0.0250(9) Uani 1 1 d .
H1 H 0.2179 -0.0530 0.1729 0.030 Uiso 1 1 calc R
N2 N 0.1770(6) 0.06282(15) -0.0239(3) 0.0227(8) Uani 1 1 d .
H2 H 0.1156 0.0857 -0.0804 0.027 Uiso 1 1 calc R
N3 N 0.5548(7) -0.01230(16) 0.2815(4) 0.0268(9) Uani 1 1 d .
N4 N 0.4781(7) 0.11579(16) 0.0111(4) 0.0298(9) Uani 1 1 d .
C1 C 0.4128(8) 0.00049(18) 0.1796(4) 0.0245(10) Uani 1 1 d .
C2 C 0.4928(9) -0.0497(2) 0.3663(5) 0.0369(13) Uani 1 1 d .
H2A H 0.3500 -0.0411 0.3753 0.055 Uiso 1 1 calc R
H2B H 0.5926 -0.0474 0.4466 0.055 Uiso 1 1 calc R
H2C H 0.4943 -0.0857 0.3338 0.055 Uiso 1 1 calc R
C3 C 0.7575(9) 0.0156(2) 0.3179(5) 0.0372(13) Uani 1 1 d .
H3A H 0.8210 0.0187 0.2467 0.056 Uiso 1 1 calc R
H3B H 0.8531 -0.0043 0.3832 0.056 Uiso 1 1 calc R
H3C H 0.7341 0.0510 0.3481 0.056 Uiso 1 1 calc R
C4 C 0.3648(8) 0.07366(18) 0.0317(4) 0.0228(10) Uani 1 1 d .
C5 C 0.3873(9) 0.1517(2) -0.0899(6) 0.0402(14) Uani 1 1 d .
H5A H 0.3515 0.1319 -0.1673 0.060 Uiso 1 1 calc R
H5B H 0.4906 0.1793 -0.0957 0.060 Uiso 1 1 calc R
H5C H 0.2591 0.1681 -0.0745 0.060 Uiso 1 1 calc R
C6 C 0.6967(8) 0.12492(19) 0.0801(5) 0.0291(11) Uani 1 1 d .
H6A H 0.7076 0.1178 0.1675 0.044 Uiso 1 1 calc R
H6B H 0.7360 0.1618 0.0695 0.044 Uiso 1 1 calc R
H6C H 0.7923 0.1013 0.0492 0.044 Uiso 1 1 calc R
C7 C 0.2118(8) 0.2210(2) 0.2070(4) 0.0330(12) Uani 1 1 d .
H7A H 0.0700 0.2362 0.1970 0.049 Uiso 1 1 calc R
H7B H 0.2004 0.1852 0.1728 0.049 Uiso 1 1 calc R
H7C H 0.2951 0.2431 0.1634 0.049 Uiso 1 1 calc R
C8 C 0.5898(8) 0.1930(2) 0.3631(5) 0.0277(11) Uani 1 1 d .
H8A H 0.6551 0.2148 0.3095 0.041 Uiso 1 1 calc R
H8B H 0.5750 0.1566 0.3323 0.041 Uiso 1 1 calc R
H8C H 0.6793 0.1934 0.4468 0.041 Uiso 1 1 calc R

loop_
_atom_site_aniso_label
_atom_site_aniso_U_11
_atom_site_aniso_U_22
_atom_site_aniso_U_33
_atom_site_aniso_U_23
_atom_site_aniso_U_13
_atom_site_aniso_U_12
Pt1 0.02069(13) 0.01490(11) 0.02091(12) -0.00098(9) 0.00666(10) -0.00202(9)
Pt2 0.01850(9) 0.01883(9) 0.02015(9) -0.00025(6) 0.00740(7) -0.00021(7)
Cl1 0.0423(8) 0.0324(7) 0.0392(7) 0.0015(5) 0.0215(6) -0.0107(6)
Cl2 0.0441(8) 0.0270(6) 0.0332(7) -0.0107(5) 0.0165(6) -0.0074(5)
Cl3 0.0379(7) 0.0322(6) 0.0353(7) -0.0120(5) 0.0207(6) -0.0029(5)
S1 0.0193(6) 0.0200(5) 0.0238(6) 0.0028(4) 0.0085(5) 0.0019(4)
O1 0.0245(18) 0.0234(17) 0.0347(19) 0.0087(14) 0.0088(15) -0.0031(14)
O2 0.044(2) 0.0204(17) 0.043(2) -0.0018(16) 0.0224(18) -0.0019(16)
O3 0.049(2) 0.0227(17) 0.033(2) 0.0020(15) 0.0126(18) -0.0043(16)
N1 0.023(2) 0.022(2) 0.030(2) 0.0006(17) 0.0056(17) -0.0051(16)
N2 0.025(2) 0.0193(18) 0.023(2) -0.0003(15) 0.0037(17) -0.0022(16)
N3 0.027(2) 0.023(2) 0.029(2) 0.0012(17) 0.0027(18) -0.0053(17)
N4 0.025(2) 0.023(2) 0.043(3) 0.0087(18) 0.0126(19) -0.0032(17)
C1 0.027(3) 0.019(2) 0.029(3) -0.0001(19) 0.009(2) 0.0015(19)
C2 0.038(3) 0.035(3) 0.034(3) 0.010(2) 0.001(2) -0.009(2)
C3 0.034(3) 0.032(3) 0.040(3) 0.007(2) -0.004(2) -0.010(2)
C4 0.026(3) 0.021(2) 0.024(2) 0.0000(18) 0.010(2) 0.0000(18)
C5 0.029(3) 0.035(3) 0.057(4) 0.020(3) 0.011(3) -0.002(2)
C6 0.026(3) 0.022(2) 0.039(3) -0.002(2) 0.008(2) -0.005(2)
C7 0.025(3) 0.050(3) 0.023(3) 0.014(2) 0.002(2) -0.002(2)
C8 0.020(2) 0.033(3) 0.032(3) 0.006(2) 0.011(2) 0.005(2)

loop_
_atom_type_symbol
_atom_type_description
_atom_type_scat_dispersion_real
_atom_type_scat_dispersion_imag
_atom_type_scat_source
C C 0.0033 0.0016 'International Tables Vol C Tables 4.2.6.8 and 6.1.1.4'
H H 0.0000 0.0000 'International Tables Vol C Tables 4.2.6.8 and 6.1.1.4'
N N 0.0061 0.0033 'International Tables Vol C Tables 4.2.6.8 and 6.1.1.4'
O O 0.0106 0.0060 'International Tables Vol C Tables 4.2.6.8 and 6.1.1.4'
S S 0.1246 0.1234 'International Tables Vol C Tables 4.2.6.8 and 6.1.1.4'
Cl Cl 0.1484 0.1585 'International Tables Vol C Tables 4.2.6.8 and 6.1.1.4'
Pt Pt -1.7033 8.3905 'International Tables Vol C Tables 4.2.6.8 and 6.1.1.4'

loop_
_geom_angle_atom_site_label_1
_geom_angle_atom_site_label_2
_geom_angle_atom_site_label_3
_geom_angle
_geom_angle_site_symmetry_1
_geom_angle_site_symmetry_3
_geom_angle_publ_flag
N1 Pt1 N1 180.0 3 . ?
N1 Pt1 N2 88.24(16) 3 3 ?
N1 Pt1 N2 91.76(16) . 3 ?
N1 Pt1 N2 91.76(16) 3 . yes
N1 Pt1 N2 88.24(16) . . ?
N2 Pt1 N2 180.0 3 . ?
S1 Pt2 Cl3 92.59(4) . . yes
S1 Pt2 Cl2 90.02(4) . . ?
Cl3 Pt2 Cl2 176.30(5) . . ?
S1 Pt2 Cl1 177.90(5) . . ?
Cl3 Pt2 Cl1 88.19(5) . . ?
Cl2 Pt2 Cl1 89.28(5) . . yes
O2 S1 C8 107.6(2) . . ?
O2 S1 C7 108.3(3) . . ?
C8 S1 C7 102.7(3) . . ?
O2 S1 Pt2 118.23(15) . . ?
C8 S1 Pt2 109.43(17) . . ?
C7 S1 Pt2 109.50(18) . . ?
C4 O1 C1 126.8(4) . . yes
H3O O3 H3P 106.1 . . ?
C1 N1 Pt1 128.0(3) . . ?
C1 N1 H1 116.0 . . ?
Pt1 N1 H1 116.0 . . ?
C4 N2 Pt1 128.4(3) . . ?
C4 N2 H2 115.8 . . ?
Pt1 N2 H2 115.8 . . ?
C1 N3 C2 118.2(4) . . ?
C1 N3 C3 121.4(4) . . ?
C2 N3 C3 119.8(4) . . ?
C4 N4 C5 119.1(4) . . ?
C4 N4 C6 122.4(4) . . ?
C5 N4 C6 118.4(4) . . ?
N1 C1 N3 126.1(4) . . ?
N1 C1 O1 123.3(4) . . yes
N3 C1 O1 110.5(4) . . ?
N3 C2 H2A 109.5 . . ?
N3 C2 H2B 109.5 . . ?
H2A C2 H2B 109.5 . . ?
N3 C2 H2C 109.5 . . ?
H2A C2 H2C 109.5 . . ?
H2B C2 H2C 109.5 . . ?
N3 C3 H3A 109.5 . . ?
N3 C3 H3B 109.5 . . ?
H3A C3 H3B 109.5 . . ?
N3 C3 H3C 109.5 . . ?
H3A C3 H3C 109.5 . . ?
H3B C3 H3C 109.5 . . ?
N2 C4 N4 126.3(4) . . ?
N2 C4 O1 123.5(4) . . yes
N4 C4 O1 110.2(4) . . ?
N4 C5 H5A 109.5 . . ?
N4 C5 H5B 109.5 . . ?
H5A C5 H5B 109.5 . . ?
N4 C5 H5C 109.5 . . ?
H5A C5 H5C 109.5 . . ?
H5B C5 H5C 109.5 . . ?
N4 C6 H6A 109.5 . . ?
N4 C6 H6B 109.5 . . ?
H6A C6 H6B 109.5 . . ?
N4 C6 H6C 109.5 . . ?
H6A C6 H6C 109.5 . . ?
H6B C6 H6C 109.5 . . ?
S1 C7 H7A 109.5 . . ?
S1 C7 H7B 109.5 . . ?
H7A C7 H7B 109.5 . . ?
S1 C7 H7C 109.5 . . ?
H7A C7 H7C 109.5 . . ?
H7B C7 H7C 109.5 . . ?
S1 C8 H8A 109.5 . . ?
S1 C8 H8B 109.5 . . ?
H8A C8 H8B 109.5 . . ?
S1 C8 H8C 109.5 . . ?
H8A C8 H8C 109.5 . . ?
H8B C8 H8C 109.5 . . ?

loop_
_geom_bond_atom_site_label_1
_geom_bond_atom_site_label_2
_geom_bond_distance
_geom_bond_site_symmetry_2
_geom_bond_publ_flag
Pt1 N1 1.990(4) 3 ?
Pt1 N1 1.990(4) . yes
Pt1 N2 2.014(4) 3 ?
Pt1 N2 2.014(4) . yes
Pt2 S1 2.1892(11) . yes
Pt2 Cl3 2.2932(12) . yes
Pt2 Cl2 2.3067(12) . yes
Pt2 Cl1 2.3117(12) . yes
S1 O2 1.472(4) . ?
S1 C8 1.763(5) . ?
S1 C7 1.765(5) . ?
O1 C4 1.364(6) . yes
O1 C1 1.377(6) . yes
O3 H3O 0.8728 . ?
O3 H3P 0.8908 . ?
N1 C1 1.278(6) . yes
N1 H1 0.8800 . ?
N2 C4 1.264(6) . yes
N2 H2 0.8800 . ?
N3 C1 1.329(6) . yes
N3 C2 1.459(6) . ?
N3 C3 1.466(7) . ?
N4 C4 1.344(6) . yes
N4 C5 1.462(7) . ?
N4 C6 1.468(6) . ?
C2 H2A 0.9800 . ?
C2 H2B 0.9800 . ?
C2 H2C 0.9800 . ?
C3 H3A 0.9800 . ?
C3 H3B 0.9800 . ?
C3 H3C 0.9800 . ?
C5 H5A 0.9800 . ?
C5 H5B 0.9800 . ?
C5 H5C 0.9800 . ?
C6 H6A 0.9800 . ?
C6 H6B 0.9800 . ?
C6 H6C 0.9800 . ?
C7 H7A 0.9800 . ?
C7 H7B 0.9800 . ?
C7 H7C 0.9800 . ?
C8 H8A 0.9800 . ?
C8 H8B 0.9800 . ?
C8 H8C 0.9800 . ?

loop_
_geom_hbond_atom_site_label_D
_geom_hbond_atom_site_label_H
_geom_hbond_atom_site_label_A
_geom_hbond_distance_DH
_geom_hbond_distance_HA
_geom_hbond_distance_DA
_geom_hbond_angle_DHA
_geom_hbond_site_symmetry_A
_geom_hbond_publ_flag
O3 H3O O2 0.87 1.93 2.761(5) 159.0 2_545 yes
O3 H3P Cl1 0.89 2.26 3.081(4) 153.1 3_556 yes
N1 H1 O3 0.88 2.07 2.916(5) 161.3 . yes
N2 H2 O3 0.88 2.10 2.945(5) 160.5 3 yes
